data_1571956
loop_
_publ_author_name
'Kharraz, Haia'
'Alemany, Pere'
'Canadell, Enric'
'Le Gal, Yann'
'Roisnel, Thierry'
'Cui, Hengbo'
'Kim, Kee Hoon'
'Fourmigu&#xe9;, Marc'
'Lorcy, Dominique'

_publ_section_title
;
 Mixed-ligand, radical, gold bis(dithiolene) complexes: from
 single-component conductors to controllable NIR-II absorbers.
;
_journal_issue 29
_journal_name_full 'Chemical science'
_journal_page_first 11604
_journal_page_last 11616
_journal_paper_doi 10.1039/d4sc03238a
_journal_volume 15
_journal_year 2024
_chemical_compound_source 'synthesis as described'
_chemical_formula_moiety 'C11 H9 Au N S6'
_chemical_formula_sum 'C11 H9 Au N S6'
_chemical_formula_weight 544.52
_chemical_name_common '[Au(bdt)(Et-thiazdt)]'
_chemical_name_systematic (Benzene-1,2-dithiolate)(N-Ethyl-thiazoline-2-one-4,5-dithiolate)gold
_space_group_crystal_system triclinic
_space_group_IT_number 2
_space_group_name_Hall '-P 1'
_space_group_name_H-M_alt 'P -1'
_atom_sites_solution_hydrogens geom
_atom_sites_solution_primary dual
_audit_update_record
;
2024-04-16 deposited with the CCDC.	2024-06-21 downloaded from the CCDC.
;
_cell_angle_alpha 94.405(3)
_cell_angle_beta 97.176(3)
_cell_angle_gamma 94.089(3)
_cell_formula_units_Z 2
_cell_length_a 7.5222(6)
_cell_length_b 7.5384(6)
_cell_length_c 13.3073(13)
_cell_measurement_reflns_used 9876
_cell_measurement_temperature 150(2)
_cell_measurement_theta_max 27.4866
_cell_measurement_theta_min 2.9641
_cell_measurement_wavelength 0.710730
_cell_volume 743.97(11)
_computing_cell_refinement 'APEX3 (Bruker, 2015)'
_computing_data_collection 'Bruker APEX3 (Bruker, 2015)'
_computing_data_reduction 'SAINT (Bruker, 2014)'
_computing_molecular_graphics
;
   'SXGRAPH (L. Farrugia, 1999), Mercury (CSD, 2020)'
;
_computing_publication_material 'CRYSCALC (T. Roisnel, local program, 2023)'
_computing_structure_refinement 'SHELXL-2019_2 (Sheldrick, 2019)'
_computing_structure_solution 'SHELXT 2018_2 (Sheldrick, 2018)'
_diffrn_ambient_temperature 150(2)
_diffrn_detector CMOS-PHOTON70
_diffrn_detector_area_resol_mean 7.39
_diffrn_measured_fraction_theta_full 0.989
_diffrn_measured_fraction_theta_max 0.981
_diffrn_measurement_device_type 'D8 VENTURE Bruker AXS'
_diffrn_measurement_method 'rotation images'
_diffrn_orient_matrix_UB_11 -0.0368767
_diffrn_orient_matrix_UB_12 -0.0378950
_diffrn_orient_matrix_UB_13 0.0652715
_diffrn_orient_matrix_UB_21 0.0900009
_diffrn_orient_matrix_UB_22 0.0922709
_diffrn_orient_matrix_UB_23 0.0388907
_diffrn_orient_matrix_UB_31 -0.0928126
_diffrn_orient_matrix_UB_32 0.0887179
_diffrn_orient_matrix_UB_33 -0.0026607
_diffrn_radiation_monochromator 'multilayer monochromator'
_diffrn_radiation_probe x-ray
_diffrn_radiation_source 'Incoatec microfocus sealed tube'
_diffrn_radiation_type MoK\a
_diffrn_radiation_wavelength 0.71073
_diffrn_reflns_av_R_equivalents 0.0254
_diffrn_reflns_av_unetI/netI 0.0273
_diffrn_reflns_limit_h_max 9
_diffrn_reflns_limit_h_min -9
_diffrn_reflns_limit_k_max 8
_diffrn_reflns_limit_k_min -9
_diffrn_reflns_limit_l_max 17
_diffrn_reflns_limit_l_min -17
_diffrn_reflns_number 8615
_diffrn_reflns_theta_full 25.242
_diffrn_reflns_theta_max 27.486
_diffrn_reflns_theta_min 2.719
_diffrn_source_current 1.00
_diffrn_source_power 50.0
_diffrn_source_voltage 50.00
_exptl_absorpt_coefficient_mu 10.711
_exptl_absorpt_correction_T_max 0.725
_exptl_absorpt_correction_T_min 0.493
_exptl_absorpt_correction_type multi-scan
_exptl_absorpt_process_details
;
  [Sheldrick, G.M. (2014). SADABS Bruker AXS Inc., Madison, Wisconsin, USA]
;
_exptl_crystal_colour black
_exptl_crystal_density_diffrn 2.431
_exptl_crystal_description plate
_exptl_crystal_F_000 514
_exptl_crystal_size_max 0.120
_exptl_crystal_size_mid 0.100
_exptl_crystal_size_min 0.030
_refine_diff_density_max 2.495
_refine_diff_density_min -1.135
_refine_diff_density_rms 0.114
_refine_ls_extinction_method none
_refine_ls_goodness_of_fit_ref 0.910
_refine_ls_hydrogen_treatment constr
_refine_ls_matrix_type full
_refine_ls_number_parameters 174
_refine_ls_number_reflns 3356
_refine_ls_number_restraints 0
_refine_ls_restrained_S_all 0.910
_refine_ls_R_factor_all 0.0198
_refine_ls_R_factor_gt 0.0187
_refine_ls_shift/su_max 0.002
_refine_ls_shift/su_mean 0.000
_refine_ls_structure_factor_coef Fsqd
_refine_ls_weighting_details 'w=1/[\s^2^(Fo^2^)+(0.0202P)^2^+2.5930P] where P=(Fo^2^+2Fc^2^)/3'
_refine_ls_weighting_scheme calc
_refine_ls_wR_factor_gt 0.0460
_refine_ls_wR_factor_ref 0.0467
_reflns_number_gt 3217
_reflns_number_total 3356
_reflns_threshold_expression >2sigma(I)
_cod_data_source_file d4sc03238a2.cif
_cod_data_source_block HKC55
_cod_depositor_comments 'Adding full bibliography for 1571955--1571959.cif.'
_cod_database_code 1571956

loop_
_space_group_symop_operation_xyz
'x, y, z'
'-x, -y, -z'

loop_
_atom_site_label
_atom_site_type_symbol
_atom_site_fract_x
_atom_site_fract_y
_atom_site_fract_z
_atom_site_U_iso_or_equiv
_atom_site_adp_type
_atom_site_occupancy
_atom_site_site_symmetry_order
_atom_site_calc_flag
_atom_site_refinement_flags_posn
_atom_site_refinement_flags_adp
_atom_site_refinement_flags_occupancy
_atom_site_disorder_assembly
_atom_site_disorder_group
Au1 Au 0.23626(2) 0.55931(2) 0.44606(2) 0.01764(5) Uani 1 1 d . . . . .
S1 S 0.11911(12) 0.50310(11) 0.27880(6) 0.02283(17) Uani 1 1 d . . . . .
S2 S 0.31914(12) 0.84915(11) 0.41949(6) 0.02311(17) Uani 1 1 d . . . . .
S3 S 0.35229(11) 0.61670(11) 0.61727(6) 0.02153(16) Uani 1 1 d . . . . .
S4 S 0.15536(12) 0.26224(11) 0.46895(6) 0.02344(17) Uani 1 1 d . . . . .
S5 S 0.21015(12) 0.07818(11) 0.66338(7) 0.02485(17) Uani 1 1 d . . . . .
S6 S 0.34595(14) 0.11397(13) 0.88501(7) 0.0309(2) Uani 1 1 d . . . . .
C1 C 0.2470(4) 0.8572(5) 0.2892(2) 0.0209(6) Uani 1 1 d . . . . .
C2 C 0.2728(5) 1.0188(5) 0.2462(3) 0.0262(7) Uani 1 1 d . . . . .
H2 H 0.325156 1.122132 0.287633 0.031 Uiso 1 1 calc R U . . .
C3 C 0.2226(5) 1.0288(5) 0.1433(3) 0.0305(8) Uani 1 1 d . . . . .
H3 H 0.239599 1.139065 0.114349 0.037 Uiso 1 1 calc R U . . .
C4 C 0.1469(5) 0.8772(5) 0.0821(3) 0.0286(8) Uani 1 1 d . . . . .
H4 H 0.115081 0.883965 0.011194 0.034 Uiso 1 1 calc R U . . .
C5 C 0.1180(5) 0.7174(5) 0.1238(3) 0.0252(7) Uani 1 1 d . . . . .
H5 H 0.065783 0.614587 0.081830 0.030 Uiso 1 1 calc R U . . .
C6 C 0.1659(4) 0.7070(5) 0.2286(3) 0.0209(6) Uani 1 1 d . . . . .
C7 C 0.2301(5) 0.2601(4) 0.5934(3) 0.0213(6) Uani 1 1 d . . . . .
C8 C 0.3146(4) 0.4080(4) 0.6566(2) 0.0178(6) Uani 1 1 d . . . . .
N9 N 0.3631(4) 0.3706(4) 0.7545(2) 0.0202(5) Uani 1 1 d . . . . .
C10 C 0.4535(5) 0.5046(5) 0.8346(2) 0.0216(6) Uani 1 1 d . . . . .
H10A H 0.530755 0.590999 0.803518 0.026 Uiso 1 1 calc R U . . .
H10B H 0.532038 0.444124 0.884157 0.026 Uiso 1 1 calc R U . . .
C11 C 0.3240(5) 0.6042(6) 0.8897(3) 0.0335(8) Uani 1 1 d . . . . .
H11A H 0.248607 0.668015 0.841486 0.050 Uiso 1 1 calc R U . . .
H11B H 0.390982 0.689980 0.942465 0.050 Uiso 1 1 calc R U . . .
H11C H 0.247735 0.519617 0.921243 0.050 Uiso 1 1 calc R U . . .
C12 C 0.3150(5) 0.1991(5) 0.7751(3) 0.0235(7) Uani 1 1 d . . . . .

loop_
_atom_site_aniso_label
_atom_site_aniso_U_11
_atom_site_aniso_U_22
_atom_site_aniso_U_33
_atom_site_aniso_U_23
_atom_site_aniso_U_13
_atom_site_aniso_U_12
Au1 0.01771(7) 0.01979(7) 0.01601(7) 0.00304(4) 0.00292(4) 0.00265(4)
S1 0.0267(4) 0.0219(4) 0.0188(4) 0.0011(3) 0.0011(3) -0.0013(3)
S2 0.0295(4) 0.0210(4) 0.0176(4) 0.0027(3) 0.0006(3) -0.0030(3)
S3 0.0263(4) 0.0198(4) 0.0175(4) 0.0023(3) 0.0003(3) -0.0010(3)
S4 0.0296(4) 0.0209(4) 0.0187(4) -0.0001(3) 0.0011(3) -0.0003(3)
S5 0.0315(4) 0.0194(4) 0.0240(4) 0.0038(3) 0.0054(3) -0.0004(3)
S6 0.0370(5) 0.0330(5) 0.0249(4) 0.0127(4) 0.0059(4) 0.0040(4)
C1 0.0225(16) 0.0241(16) 0.0177(15) 0.0039(12) 0.0059(12) 0.0045(12)
C2 0.0319(18) 0.0234(17) 0.0238(17) 0.0015(14) 0.0064(14) 0.0017(14)
C3 0.038(2) 0.0291(19) 0.0275(19) 0.0106(15) 0.0097(15) 0.0082(15)
C4 0.0314(19) 0.038(2) 0.0188(16) 0.0085(15) 0.0047(13) 0.0106(15)
C5 0.0240(17) 0.0320(19) 0.0198(16) 0.0003(14) 0.0033(13) 0.0048(14)
C6 0.0194(15) 0.0257(17) 0.0188(15) 0.0036(13) 0.0046(12) 0.0050(12)
C7 0.0233(16) 0.0201(16) 0.0211(15) 0.0019(13) 0.0046(12) 0.0027(12)
C8 0.0181(14) 0.0206(15) 0.0159(14) 0.0031(12) 0.0042(11) 0.0044(11)
N9 0.0237(14) 0.0218(14) 0.0153(13) 0.0018(10) 0.0022(10) 0.0025(11)
C10 0.0249(16) 0.0239(16) 0.0147(14) -0.0001(12) 0.0016(12) -0.0030(13)
C11 0.034(2) 0.037(2) 0.0261(18) -0.0092(16) 0.0018(15) 0.0024(16)
C12 0.0241(16) 0.0259(17) 0.0219(16) 0.0037(13) 0.0058(13) 0.0049(13)

loop_
_atom_type_symbol
_atom_type_description
_atom_type_scat_dispersion_real
_atom_type_scat_dispersion_imag
_atom_type_scat_source
C C 0.0033 0.0016 'International Tables Vol C Tables 4.2.6.8 and 6.1.1.4'
H H 0.0000 0.0000 'International Tables Vol C Tables 4.2.6.8 and 6.1.1.4'
Au Au -2.0133 8.8022 'International Tables Vol C Tables 4.2.6.8 and 6.1.1.4'
N N 0.0061 0.0033 'International Tables Vol C Tables 4.2.6.8 and 6.1.1.4'
S S 0.1246 0.1234 'International Tables Vol C Tables 4.2.6.8 and 6.1.1.4'

loop_
_geom_angle_atom_site_label_1
_geom_angle_atom_site_label_2
_geom_angle_atom_site_label_3
_geom_angle
_geom_angle_site_symmetry_1
_geom_angle_site_symmetry_3
_geom_angle_publ_flag
S1 Au1 S2 90.39(3) . . ?
S1 Au1 S4 88.50(3) . . ?
S2 Au1 S4 178.40(3) . . ?
S1 Au1 S3 179.31(3) . . ?
S2 Au1 S3 89.80(3) . . ?
S4 Au1 S3 91.33(3) . . ?
C6 S1 Au1 102.96(12) . . ?
C1 S2 Au1 102.80(12) . . ?
C8 S3 Au1 99.43(11) . . ?
C7 S4 Au1 99.95(12) . . ?
C7 S5 C12 92.48(17) . . ?
C6 C1 C2 119.7(3) . . ?
C6 C1 S2 121.6(3) . . ?
C2 C1 S2 118.6(3) . . ?
C3 C2 C1 120.2(3) . . ?
C3 C2 H2 119.9 . . ?
C1 C2 H2 119.9 . . ?
C2 C3 C4 120.1(4) . . ?
C2 C3 H3 120.0 . . ?
C4 C3 H3 120.0 . . ?
C5 C4 C3 120.4(3) . . ?
C5 C4 H4 119.8 . . ?
C3 C4 H4 119.8 . . ?
C4 C5 C6 119.9(3) . . ?
C4 C5 H5 120.1 . . ?
C6 C5 H5 120.1 . . ?
C1 C6 C5 119.7(3) . . ?
C1 C6 S1 122.1(3) . . ?
C5 C6 S1 118.2(3) . . ?
C8 C7 S4 125.0(3) . . ?
C8 C7 S5 109.7(2) . . ?
S4 C7 S5 125.3(2) . . ?
N9 C8 C7 113.4(3) . . ?
N9 C8 S3 122.3(2) . . ?
C7 C8 S3 124.3(3) . . ?
C8 N9 C12 115.2(3) . . ?
C8 N9 C10 123.2(3) . . ?
C12 N9 C10 121.6(3) . . ?
N9 C10 C11 112.9(3) . . ?
N9 C10 H10A 109.0 . . ?
C11 C10 H10A 109.0 . . ?
N9 C10 H10B 109.0 . . ?
C11 C10 H10B 109.0 . . ?
H10A C10 H10B 107.8 . . ?
C10 C11 H11A 109.5 . . ?
C10 C11 H11B 109.5 . . ?
H11A C11 H11B 109.5 . . ?
C10 C11 H11C 109.5 . . ?
H11A C11 H11C 109.5 . . ?
H11B C11 H11C 109.5 . . ?
N9 C12 S6 127.4(3) . . ?
N9 C12 S5 109.2(2) . . ?
S6 C12 S5 123.4(2) . . ?

loop_
_geom_bond_atom_site_label_1
_geom_bond_atom_site_label_2
_geom_bond_distance
_geom_bond_site_symmetry_2
_geom_bond_publ_flag
Au1 S1 2.2852(8) . ?
Au1 S2 2.2951(9) . ?
Au1 S4 2.3313(9) . ?
Au1 S3 2.3318(8) . ?
S1 C6 1.753(4) . ?
S2 C1 1.758(3) . ?
S3 C8 1.712(3) . ?
S4 C7 1.683(3) . ?
S5 C7 1.724(4) . ?
S5 C12 1.749(4) . ?
S6 C12 1.639(4) . ?
C1 C6 1.394(5) . ?
C1 C2 1.397(5) . ?
C2 C3 1.383(5) . ?
C2 H2 0.9500 . ?
C3 C4 1.393(6) . ?
C3 H3 0.9500 . ?
C4 C5 1.379(5) . ?
C4 H4 0.9500 . ?
C5 C6 1.405(5) . ?
C5 H5 0.9500 . ?
C7 C8 1.406(5) . ?
C8 N9 1.364(4) . ?
N9 C12 1.375(5) . ?
N9 C10 1.475(4) . ?
C10 C11 1.499(5) . ?
C10 H10A 0.9900 . ?
C10 H10B 0.9900 . ?
C11 H11A 0.9800 . ?
C11 H11B 0.9800 . ?
C11 H11C 0.9800 . ?

loop_
_geom_torsion_atom_site_label_1
_geom_torsion_atom_site_label_2
_geom_torsion_atom_site_label_3
_geom_torsion_atom_site_label_4
_geom_torsion
_geom_torsion_site_symmetry_1
_geom_torsion_site_symmetry_2
_geom_torsion_site_symmetry_3
_geom_torsion_site_symmetry_4
_geom_torsion_publ_flag
Au1 S2 C1 C6 -1.6(3) . . . . ?
Au1 S2 C1 C2 178.6(3) . . . . ?
C6 C1 C2 C3 -1.7(5) . . . . ?
S2 C1 C2 C3 178.1(3) . . . . ?
C1 C2 C3 C4 -0.4(6) . . . . ?
C2 C3 C4 C5 1.4(6) . . . . ?
C3 C4 C5 C6 -0.3(5) . . . . ?
C2 C1 C6 C5 2.7(5) . . . . ?
S2 C1 C6 C5 -177.0(3) . . . . ?
C2 C1 C6 S1 -176.7(3) . . . . ?
S2 C1 C6 S1 3.5(4) . . . . ?
C4 C5 C6 C1 -1.8(5) . . . . ?
C4 C5 C6 S1 177.7(3) . . . . ?
Au1 S1 C6 C1 -3.3(3) . . . . ?
Au1 S1 C6 C5 177.2(2) . . . . ?
Au1 S4 C7 C8 0.3(3) . . . . ?
Au1 S4 C7 S5 178.8(2) . . . . ?
C12 S5 C7 C8 -0.4(3) . . . . ?
C12 S5 C7 S4 -179.0(2) . . . . ?
S4 C7 C8 N9 -179.7(2) . . . . ?
S5 C7 C8 N9 1.7(4) . . . . ?
S4 C7 C8 S3 1.1(5) . . . . ?
S5 C7 C8 S3 -177.57(19) . . . . ?
Au1 S3 C8 N9 179.1(2) . . . . ?
Au1 S3 C8 C7 -1.7(3) . . . . ?
C7 C8 N9 C12 -2.5(4) . . . . ?
S3 C8 N9 C12 176.7(2) . . . . ?
C7 C8 N9 C10 -179.9(3) . . . . ?
S3 C8 N9 C10 -0.7(4) . . . . ?
C8 N9 C10 C11 89.2(4) . . . . ?
C12 N9 C10 C11 -88.0(4) . . . . ?
C8 N9 C12 S6 -177.5(3) . . . . ?
C10 N9 C12 S6 0.0(5) . . . . ?
C8 N9 C12 S5 2.1(4) . . . . ?
C10 N9 C12 S5 179.6(2) . . . . ?
C7 S5 C12 N9 -1.0(3) . . . . ?
C7 S5 C12 S6 178.7(2) . . . . ?
